data_7226736
loop_
_publ_author_name
'Salpage, Sahan R.'
'Xu, Yuewen'
'Som, Bozumeh'
'Sindt, Ammon J.'
'Smith, Mark D.'
'Shimizu, Linda S.'

_publ_section_title
;
 Pyridyl-phenylethynylene Bis-Urea Macrocycle: Self-assembly and Utility
 as a Nanoreactor for the Selective Photoreaction of Isoprene
;
_journal_name_full 'RSC Adv.'
_journal_paper_doi 10.1039/C6RA18681E
_journal_year 2016
_chemical_formula_moiety 'C48 H34 N6 O2'
_chemical_formula_sum 'C48 H34 N6 O2'
_chemical_formula_weight 726.81
_chemical_name_systematic
;
 ?
;
_space_group_crystal_system orthorhombic
_space_group_IT_number 60
_space_group_name_Hall '-P 2n 2ab'
_space_group_name_H-M_alt 'P b c n'
_symmetry_space_group_name_Hall '-P 2n 2ab'
_symmetry_space_group_name_H-M 'P b c n'
_atom_sites_solution_hydrogens mixed
_atom_sites_solution_primary direct
_audit_creation_date 2013-11-01
_audit_creation_method
;
Olex2 1.2
(compiled 2013.09.17 svn.r2790 for OlexSys, GUI svn.r4601)
;
_audit_update_record
;
2016-03-04 deposited with the CCDC.
2016-10-03 downloaded from the CCDC.
;
_cell_angle_alpha 90
_cell_angle_beta 90
_cell_angle_gamma 90
_cell_formula_units_Z 4
_cell_length_a 19.711(5)
_cell_length_b 8.983(2)
_cell_length_c 26.520(6)
_cell_measurement_reflns_used 2962
_cell_measurement_temperature 100(2)
_cell_measurement_theta_max 19.639
_cell_measurement_theta_min 2.607
_cell_volume 4695.7(19)
_computing_cell_refinement 'SAINT v6.45A (Bruker, 2003)'
_computing_data_collection 'SMART v5.631 (Bruker, 2003)'
_computing_data_reduction 'SAINT v6.45A (Bruker, 2003)'
_computing_molecular_graphics
;
O. V. Dolomanov, L. J. Bourhis, R. J. Gildea, J. A. K. Howard and H. Puschmann,
OLEX2: a complete structure solution, refinement and analysis program.
J. Appl. Cryst. (2009). 42, 339-341.
;
_computing_publication_material
;
O. V. Dolomanov, L. J. Bourhis, R. J. Gildea, J. A. K. Howard and H. Puschmann,
OLEX2: a complete structure solution, refinement and analysis program.
J. Appl. Cryst. (2009). 42, 339-341.
;
_computing_structure_refinement
;
SHELX, G.M. Sheldrick, Acta Cryst.
(2008). A64, 112-122
;
_computing_structure_solution
;
SHELX, G.M. Sheldrick, Acta Cryst.
(2008). A64, 112-122
;
_diffrn_ambient_temperature 100(2)
_diffrn_measured_fraction_theta_full 1.000
_diffrn_measured_fraction_theta_max 1.000
_diffrn_measurement_device_type 'CCD area detector'
_diffrn_measurement_method 'phi and omega scans'
_diffrn_radiation_monochromator graphite
_diffrn_radiation_type MoK\a
_diffrn_radiation_wavelength 0.71073
_diffrn_reflns_av_R_equivalents 0.1417
_diffrn_reflns_av_unetI/netI 0.0591
_diffrn_reflns_Laue_measured_fraction_full 1.000
_diffrn_reflns_Laue_measured_fraction_max 1.000
_diffrn_reflns_limit_h_max 21
_diffrn_reflns_limit_h_min -21
_diffrn_reflns_limit_k_max 9
_diffrn_reflns_limit_k_min -9
_diffrn_reflns_limit_l_max 28
_diffrn_reflns_limit_l_min -28
_diffrn_reflns_number 45741
_diffrn_reflns_point_group_measured_fraction_full 1.000
_diffrn_reflns_point_group_measured_fraction_max 1.000
_diffrn_reflns_theta_full 22.500
_diffrn_reflns_theta_max 22.539
_diffrn_reflns_theta_min 1.536
_diffrn_source 'sealed tube'
_diffrn_source_current 37.0
_diffrn_source_power 1.739
_diffrn_source_target Mo
_diffrn_source_voltage 47.0
_exptl_absorpt_coefficient_mu 0.064
_exptl_absorpt_correction_type none
_exptl_crystal_colour 'pale yellow'
_exptl_crystal_colour_modifier light
_exptl_crystal_colour_primary yellow
_exptl_crystal_density_diffrn 1.028
_exptl_crystal_description needle
_exptl_crystal_F_000 1520
_exptl_crystal_size_max 0.48
_exptl_crystal_size_mid 0.20
_exptl_crystal_size_min 0.08
_refine_diff_density_max 0.196
_refine_diff_density_min -0.152
_refine_diff_density_rms 0.044
_refine_ls_extinction_method none
_refine_ls_goodness_of_fit_ref 1.080
_refine_ls_hydrogen_treatment mixed
_refine_ls_matrix_type full
_refine_ls_number_parameters 261
_refine_ls_number_reflns 3087
_refine_ls_number_restraints 1
_refine_ls_restrained_S_all 1.080
_refine_ls_R_factor_all 0.0909
_refine_ls_R_factor_gt 0.0596
_refine_ls_shift/su_max 0.000
_refine_ls_shift/su_mean 0.000
_refine_ls_structure_factor_coef Fsqd
_refine_ls_weighting_details 'w=1/[\s^2^(Fo^2^)+(0.0974P)^2^] where P=(Fo^2^+2Fc^2^)/3'
_refine_ls_weighting_scheme calc
_refine_ls_wR_factor_gt 0.1732
_refine_ls_wR_factor_ref 0.1868
_reflns_number_gt 2052
_reflns_number_total 3087
_reflns_threshold_expression 'I > 2\s(I)'
_cod_data_source_file c6ra18681e2.cif
_cod_data_source_block srs33mqz_sq_s
_cod_original_cell_volume 4695.7(18)
_cod_database_code 7226736
_shelxl_version_number 2013-4
_shelx_space_group_comment
;
The symmetry employed for this shelxl refinement is uniquely defined
by the following loop, which should always be used as a source of
symmetry information in preference to the above space-group names.
They are only intended as comments.
;
_olex2_refinement_description
;
1. Fixed Uiso
 At 1.2 times of:
  All C(H) groups, All C(H,H) groups
2. Restrained distances
 N1-H1 \\sim N2-H2
 with sigma of 0.02
3.a Secondary CH2 refined with riding coordinates:
 C2(H2A,H2B), C24(H24A,H24B)
3.b Aromatic/amide H refined with riding coordinates:
 C4(H4), C5(H5), C7(H7), C8(H8), C12(H12), C13(H13), C14(H14), C19(H19),
 C20(H20), C22(H22), C23(H23)
;

loop_
_space_group_symop_operation_xyz
'x, y, z'
'-x+1/2, -y+1/2, z+1/2'
'-x, y, -z+1/2'
'x+1/2, -y+1/2, -z'
'-x, -y, -z'
'x-1/2, y-1/2, -z-1/2'
'x, -y, z-1/2'
'-x-1/2, y-1/2, z'

loop_
_atom_site_label
_atom_site_type_symbol
_atom_site_fract_x
_atom_site_fract_y
_atom_site_fract_z
_atom_site_U_iso_or_equiv
_atom_site_adp_type
_atom_site_occupancy
_atom_site_site_symmetry_order
_atom_site_calc_flag
_atom_site_refinement_flags_posn
_atom_site_refinement_flags_adp
O1 O 0.74584(11) 0.6500(3) -0.00937(9) 0.0466(7) Uani 1 1 d . .
N1 N 0.79190(15) 0.4419(4) 0.02503(12) 0.0494(9) Uani 1 1 d D .
H1 H 0.7896(18) 0.346(4) 0.0319(14) 0.060(13) Uiso 1 1 d D .
N2 N 0.69196(15) 0.4292(4) -0.01985(12) 0.0480(8) Uani 1 1 d D .
H2 H 0.6984(19) 0.331(4) -0.0173(14) 0.067(13) Uiso 1 1 d D .
N3 N 0.34035(15) 0.9279(3) 0.16822(11) 0.0502(8) Uani 1 1 d . .
C1 C 0.74336(17) 0.5126(4) -0.00218(14) 0.0430(9) Uani 1 1 d . .
C2 C 0.63743(16) 0.4998(4) -0.04825(15) 0.0480(10) Uani 1 1 d . .
H2A H 0.6105 0.4217 -0.0654 0.058 Uiso 1 1 calc R U
H2B H 0.6575 0.5643 -0.0746 0.058 Uiso 1 1 calc R U
C3 C 0.59056(16) 0.5925(4) -0.01589(14) 0.0398(9) Uani 1 1 d . .
C4 C 0.55223(16) 0.7053(4) -0.03775(14) 0.0443(9) Uani 1 1 d . .
H4 H 0.5559 0.7238 -0.0729 0.053 Uiso 1 1 calc R U
C5 C 0.50880(17) 0.7910(4) -0.00866(14) 0.0456(10) Uani 1 1 d . .
H5 H 0.4834 0.8685 -0.0241 0.055 Uiso 1 1 calc R U
C6 C 0.50179(16) 0.7654(4) 0.04255(15) 0.0413(9) Uani 1 1 d . .
C7 C 0.53952(18) 0.6525(4) 0.06445(14) 0.0499(10) Uani 1 1 d . .
H7 H 0.5350 0.6323 0.0995 0.060 Uiso 1 1 calc R U
C8 C 0.58409(17) 0.5684(4) 0.03516(15) 0.0480(10) Uani 1 1 d . .
H8 H 0.6105 0.4929 0.0508 0.058 Uiso 1 1 calc R U
C9 C 0.45428(18) 0.8497(4) 0.07212(14) 0.0466(10) Uani 1 1 d . .
C10 C 0.41189(18) 0.9149(4) 0.09650(14) 0.0481(10) Uani 1 1 d . .
C11 C 0.35639(17) 0.9870(4) 0.12291(14) 0.0455(10) Uani 1 1 d . .
C12 C 0.32127(18) 1.1026(4) 0.10116(14) 0.0490(10) Uani 1 1 d . .
H12 H 0.3348 1.1414 0.0694 0.059 Uiso 1 1 calc R U
C13 C 0.26626(19) 1.1613(5) 0.12613(15) 0.0534(10) Uani 1 1 d . .
H13 H 0.2417 1.2421 0.1119 0.064 Uiso 1 1 calc R U
C14 C 0.2472(2) 1.1022(5) 0.17161(15) 0.0544(11) Uani 1 1 d . .
H14 H 0.2086 1.1394 0.1890 0.065 Uiso 1 1 calc R U
C15 C 0.28517(19) 0.9877(5) 0.19164(14) 0.0510(10) Uani 1 1 d . .
C16 C 0.2657(2) 0.9183(5) 0.23806(15) 0.0565(11) Uani 1 1 d . .
C17 C 0.2455(2) 0.8566(5) 0.27538(16) 0.0595(11) Uani 1 1 d . .
C18 C 0.2232(2) 0.7755(4) 0.31959(14) 0.0519(10) Uani 1 1 d . .
C19 C 0.1569(2) 0.7931(5) 0.33891(15) 0.0582(11) Uani 1 1 d . .
H19 H 0.1262 0.8600 0.3231 0.070 Uiso 1 1 calc R U
C20 C 0.13682(19) 0.7132(4) 0.38055(14) 0.0525(10) Uani 1 1 d . .
H20 H 0.0922 0.7264 0.3934 0.063 Uiso 1 1 calc R U
C21 C 0.18046(17) 0.6135(4) 0.40431(13) 0.0426(9) Uani 1 1 d . .
C22 C 0.24551(19) 0.5985(4) 0.38518(14) 0.0541(10) Uani 1 1 d . .
H22 H 0.2765 0.5322 0.4010 0.065 Uiso 1 1 calc R U
C23 C 0.2660(2) 0.6787(5) 0.34340(14) 0.0567(11) Uani 1 1 d . .
H23 H 0.3108 0.6662 0.3309 0.068 Uiso 1 1 calc R U
C24 C 0.15611(16) 0.5257(4) 0.44905(15) 0.0494(10) Uani 1 1 d . .
H24A H 0.1349 0.5952 0.4734 0.059 Uiso 1 1 calc R U
H24B H 0.1205 0.4557 0.4376 0.059 Uiso 1 1 calc R U

loop_
_atom_site_aniso_label
_atom_site_aniso_U_11
_atom_site_aniso_U_22
_atom_site_aniso_U_33
_atom_site_aniso_U_23
_atom_site_aniso_U_13
_atom_site_aniso_U_12
O1 0.0405(14) 0.0384(17) 0.0608(17) -0.0002(13) 0.0008(12) -0.0024(12)
N1 0.0458(19) 0.034(2) 0.068(2) 0.0017(17) -0.0009(17) 0.0068(17)
N2 0.0375(17) 0.032(2) 0.074(2) -0.0035(18) 0.0004(16) -0.0018(16)
N3 0.0495(19) 0.052(2) 0.049(2) -0.0041(16) 0.0131(16) -0.0036(16)
C1 0.039(2) 0.032(2) 0.058(3) -0.0036(19) 0.0077(19) 0.0020(19)
C2 0.0328(19) 0.042(2) 0.069(3) -0.006(2) -0.0002(19) 0.0023(17)
C3 0.0296(19) 0.036(2) 0.054(3) -0.0043(19) 0.0040(18) -0.0057(16)
C4 0.0343(19) 0.047(2) 0.052(2) -0.0040(19) -0.0015(18) 0.0041(18)
C5 0.035(2) 0.045(2) 0.057(3) 0.003(2) -0.0016(19) 0.0035(18)
C6 0.0326(19) 0.039(2) 0.052(3) -0.0022(19) 0.0017(18) -0.0041(18)
C7 0.040(2) 0.058(3) 0.051(2) -0.001(2) 0.0057(19) -0.004(2)
C8 0.039(2) 0.045(2) 0.060(3) 0.008(2) 0.0011(19) -0.0013(18)
C9 0.039(2) 0.042(2) 0.059(3) -0.001(2) 0.004(2) -0.0047(19)
C10 0.044(2) 0.049(3) 0.051(2) -0.003(2) 0.003(2) -0.003(2)
C11 0.044(2) 0.044(2) 0.048(2) -0.009(2) 0.0082(19) -0.0057(19)
C12 0.051(2) 0.048(2) 0.048(2) -0.002(2) 0.007(2) 0.0007(19)
C13 0.052(2) 0.052(3) 0.057(3) -0.008(2) 0.004(2) 0.004(2)
C14 0.055(2) 0.053(3) 0.056(3) -0.004(2) 0.011(2) 0.007(2)
C15 0.057(2) 0.055(3) 0.041(2) -0.005(2) 0.010(2) -0.007(2)
C16 0.061(3) 0.057(3) 0.051(3) -0.006(2) 0.016(2) -0.002(2)
C17 0.064(3) 0.057(3) 0.057(3) -0.010(2) 0.011(2) -0.002(2)
C18 0.061(3) 0.051(3) 0.043(2) -0.006(2) 0.010(2) -0.002(2)
C19 0.056(3) 0.058(3) 0.060(3) 0.001(2) 0.001(2) 0.000(2)
C20 0.042(2) 0.058(3) 0.057(3) 0.005(2) 0.008(2) -0.005(2)
C21 0.041(2) 0.044(2) 0.043(2) -0.0010(18) 0.0017(18) -0.0084(18)
C22 0.053(2) 0.057(3) 0.052(2) -0.003(2) 0.002(2) 0.0041(19)
C23 0.055(2) 0.065(3) 0.050(3) -0.004(2) 0.016(2) 0.005(2)
C24 0.033(2) 0.055(3) 0.061(3) 0.002(2) -0.0070(19) -0.0046(18)

loop_
_atom_type_symbol
_atom_type_description
_atom_type_scat_dispersion_real
_atom_type_scat_dispersion_imag
_atom_type_scat_source
C C 0.0033 0.0016 'International Tables Vol C Tables 4.2.6.8 and 6.1.1.4'
H H 0.0000 0.0000 'International Tables Vol C Tables 4.2.6.8 and 6.1.1.4'
N N 0.0061 0.0033 'International Tables Vol C Tables 4.2.6.8 and 6.1.1.4'
O O 0.0106 0.0060 'International Tables Vol C Tables 4.2.6.8 and 6.1.1.4'

loop_
_geom_angle_atom_site_label_1
_geom_angle_atom_site_label_2
_geom_angle_atom_site_label_3
_geom_angle
_geom_angle_site_symmetry_1
_geom_angle_site_symmetry_3
C1 N1 H1 122(2) . .
C1 N1 C24 120.6(3) . 3_655
C24 N1 H1 117(2) 3_655 .
C1 N2 H2 115(3) . .
C1 N2 C2 119.6(3) . .
C2 N2 H2 125(3) . .
C11 N3 C15 116.0(3) . .
O1 C1 N1 121.1(3) . .
O1 C1 N2 121.8(3) . .
N2 C1 N1 117.2(3) . .
N2 C2 H2A 108.9 . .
N2 C2 H2B 108.9 . .
N2 C2 C3 113.4(3) . .
H2A C2 H2B 107.7 . .
C3 C2 H2A 108.9 . .
C3 C2 H2B 108.9 . .
C4 C3 C2 119.8(3) . .
C8 C3 C2 121.9(3) . .
C8 C3 C4 118.3(3) . .
C3 C4 H4 119.7 . .
C5 C4 C3 120.5(4) . .
C5 C4 H4 119.7 . .
C4 C5 H5 119.5 . .
C6 C5 C4 121.0(3) . .
C6 C5 H5 119.5 . .
C5 C6 C7 118.6(3) . .
C5 C6 C9 120.9(3) . .
C7 C6 C9 120.5(4) . .
C6 C7 H7 120.0 . .
C6 C7 C8 120.1(4) . .
C8 C7 H7 120.0 . .
C3 C8 C7 121.4(3) . .
C3 C8 H8 119.3 . .
C7 C8 H8 119.3 . .
C10 C9 C6 176.6(4) . .
C9 C10 C11 174.8(4) . .
N3 C11 C10 115.5(3) . .
N3 C11 C12 123.5(3) . .
C12 C11 C10 120.9(3) . .
C11 C12 H12 120.5 . .
C11 C12 C13 119.0(4) . .
C13 C12 H12 120.5 . .
C12 C13 H13 120.3 . .
C14 C13 C12 119.5(4) . .
C14 C13 H13 120.3 . .
C13 C14 H14 120.7 . .
C13 C14 C15 118.6(4) . .
C15 C14 H14 120.7 . .
N3 C15 C14 123.5(4) . .
N3 C15 C16 115.7(4) . .
C14 C15 C16 120.7(4) . .
C17 C16 C15 175.5(4) . .
C16 C17 C18 177.0(5) . .
C19 C18 C17 121.2(4) . .
C23 C18 C17 120.5(4) . .
C23 C18 C19 118.3(4) . .
C18 C19 H19 120.0 . .
C20 C19 C18 120.0(4) . .
C20 C19 H19 120.0 . .
C19 C20 H20 119.3 . .
C19 C20 C21 121.4(3) . .
C21 C20 H20 119.3 . .
C20 C21 C24 119.8(3) . .
C22 C21 C20 117.9(3) . .
C22 C21 C24 122.2(3) . .
C21 C22 H22 119.6 . .
C23 C22 C21 120.9(4) . .
C23 C22 H22 119.6 . .
C18 C23 C22 121.5(4) . .
C18 C23 H23 119.3 . .
C22 C23 H23 119.3 . .
N1 C24 C21 115.0(3) 3_655 .
N1 C24 H24A 108.5 3_655 .
N1 C24 H24B 108.5 3_655 .
C21 C24 H24A 108.5 . .
C21 C24 H24B 108.5 . .
H24A C24 H24B 107.5 . .

loop_
_geom_bond_atom_site_label_1
_geom_bond_atom_site_label_2
_geom_bond_distance
_geom_bond_site_symmetry_2
O1 C1 1.250(4) .
N1 H1 0.88(3) .
N1 C1 1.356(5) .
N1 C24 1.445(4) 3_655
N2 H2 0.89(3) .
N2 C1 1.344(4) .
N2 C2 1.458(4) .
N3 C11 1.351(4) .
N3 C15 1.363(4) .
C2 H2A 0.9900 .
C2 H2B 0.9900 .
C2 C3 1.511(5) .
C3 C4 1.391(5) .
C3 C8 1.377(5) .
C4 H4 0.9500 .
C4 C5 1.386(5) .
C5 H5 0.9500 .
C5 C6 1.384(5) .
C6 C7 1.385(5) .
C6 C9 1.437(5) .
C7 H7 0.9500 .
C7 C8 1.395(5) .
C8 H8 0.9500 .
C9 C10 1.208(5) .
C10 C11 1.452(5) .
C11 C12 1.375(5) .
C12 H12 0.9500 .
C12 C13 1.375(5) .
C13 H13 0.9500 .
C13 C14 1.370(5) .
C14 H14 0.9500 .
C14 C15 1.379(5) .
C15 C16 1.432(5) .
C16 C17 1.203(5) .
C17 C18 1.448(6) .
C18 C19 1.412(5) .
C18 C23 1.366(5) .
C19 H19 0.9500 .
C19 C20 1.375(5) .
C20 H20 0.9500 .
C20 C21 1.393(5) .
C21 C22 1.386(5) .
C21 C24 1.503(5) .
C22 H22 0.9500 .
C22 C23 1.382(5) .
C23 H23 0.9500 .
C24 N1 1.446(4) 3_655
C24 H24A 0.9900 .
C24 H24B 0.9900 .

loop_
_geom_hbond_atom_site_label_D
_geom_hbond_atom_site_label_H
_geom_hbond_atom_site_label_A
_geom_hbond_distance_DH
_geom_hbond_distance_HA
_geom_hbond_distance_DA
_geom_hbond_angle_DHA
_geom_hbond_site_symmetry_A
N1 H1 O1 0.88(3) 2.19(4) 2.874(4) 134(3) 8_755
N2 H2 O1 0.89(3) 1.97(3) 2.806(4) 154(4) 8_755

loop_
_geom_torsion_atom_site_label_1
_geom_torsion_atom_site_label_2
_geom_torsion_atom_site_label_3
_geom_torsion_atom_site_label_4
_geom_torsion
_geom_torsion_site_symmetry_1
_geom_torsion_site_symmetry_4
N2 C2 C3 C4 157.5(3) . .
N2 C2 C3 C8 -22.8(4) . .
N3 C11 C12 C13 -0.8(6) . .
C1 N2 C2 C3 -72.5(4) . .
C2 N2 C1 O1 0.1(5) . .
C2 N2 C1 N1 178.5(3) . .
C2 C3 C4 C5 179.8(3) . .
C2 C3 C8 C7 -178.5(3) . .
C3 C4 C5 C6 -0.8(5) . .
C4 C3 C8 C7 1.1(5) . .
C4 C5 C6 C7 0.4(5) . .
C4 C5 C6 C9 -177.0(3) . .
C5 C6 C7 C8 0.8(5) . .
C6 C7 C8 C3 -1.6(5) . .
C8 C3 C4 C5 0.1(5) . .
C9 C6 C7 C8 178.2(3) . .
C10 C11 C12 C13 175.8(3) . .
C11 N3 C15 C14 -0.5(5) . .
C11 N3 C15 C16 176.1(3) . .
C11 C12 C13 C14 -0.9(6) . .
C12 C13 C14 C15 1.7(6) . .
C13 C14 C15 N3 -1.1(6) . .
C13 C14 C15 C16 -177.5(4) . .
C15 N3 C11 C10 -175.3(3) . .
C15 N3 C11 C12 1.5(5) . .
C17 C18 C19 C20 179.2(4) . .
C17 C18 C23 C22 -179.0(4) . .
C18 C19 C20 C21 -0.4(6) . .
C19 C18 C23 C22 0.4(6) . .
C19 C20 C21 C22 1.0(5) . .
C19 C20 C21 C24 -178.6(3) . .
C20 C21 C22 C23 -0.9(5) . .
C20 C21 C24 N1 -171.7(3) . 3_655
C21 C22 C23 C18 0.2(6) . .
C22 C21 C24 N1 8.7(5) . 3_655
C23 C18 C19 C20 -0.3(6) . .
C24 N1 C1 O1 6.6(5) 3_655 .
C24 N1 C1 N2 -171.8(3) 3_655 .
C24 C21 C22 C23 178.7(3) . .
